data_4514966
loop_
_publ_author_name
'Azizpoor Fard, Mahmood'
'Behnia, Ava'
'Puddephatt, Richard J.'

_publ_section_title
;
 Models for Cooperative Catalysis: Oxidative Addition Reactions of
 Dimethylplatinum(II) Complexes with Ligands Having Both NH and OH
 Functionality.
;
_journal_issue 1
_journal_name_full 'ACS omega'
_journal_page_first 257
_journal_page_last 268
_journal_paper_doi 10.1021/acsomega.8b03089
_journal_volume 4
_journal_year 2019
_chemical_formula_sum 'C15 H19 Cl N2 O Pt'
_chemical_formula_weight 473.86
_space_group_crystal_system monoclinic
_space_group_IT_number 14
_space_group_name_Hall '-P 2yn'
_space_group_name_H-M_alt 'P 1 21/n 1'
_symmetry_space_group_name_Hall '-P 2yn'
_symmetry_space_group_name_H-M 'P 1 21/n 1'
_atom_sites_solution_hydrogens geom
_audit_creation_method SHELXL-2016/6
_cell_angle_alpha 90
_cell_angle_beta 102.27(4)
_cell_angle_gamma 90
_cell_formula_units_Z 4
_cell_length_a 14.734(15)
_cell_length_b 6.879(6)
_cell_length_c 15.543(18)
_cell_measurement_reflns_used 9768
_cell_measurement_temperature 110(2)
_cell_measurement_theta_max 34.38
_cell_measurement_theta_min 3.43
_cell_volume 1539(3)
_computing_structure_refinement 'SHELXL-2016/6 (Sheldrick, 2016)'
_diffrn_ambient_temperature 110(2)
_diffrn_measured_fraction_theta_full 0.998
_diffrn_measured_fraction_theta_max 0.998
_diffrn_measurement_device_type 'Bruker APEX-II CCD'
_diffrn_radiation_type MoK\a
_diffrn_radiation_wavelength 0.71073
_diffrn_reflns_av_R_equivalents 0.0333
_diffrn_reflns_av_unetI/netI 0.0165
_diffrn_reflns_Laue_measured_fraction_full 0.998
_diffrn_reflns_Laue_measured_fraction_max 0.998
_diffrn_reflns_limit_h_max 17
_diffrn_reflns_limit_h_min -17
_diffrn_reflns_limit_k_max 7
_diffrn_reflns_limit_k_min -8
_diffrn_reflns_limit_l_max 18
_diffrn_reflns_limit_l_min -18
_diffrn_reflns_number 24216
_diffrn_reflns_point_group_measured_fraction_full 0.998
_diffrn_reflns_point_group_measured_fraction_max 0.998
_diffrn_reflns_theta_full 24.497
_diffrn_reflns_theta_max 24.497
_diffrn_reflns_theta_min 3.251
_exptl_absorpt_coefficient_mu 9.285
_exptl_absorpt_correction_T_max 0.7468
_exptl_absorpt_correction_T_min 0.4929
_exptl_absorpt_correction_type multi-scan
_exptl_crystal_colour colourless
_exptl_crystal_density_diffrn 2.045
_exptl_crystal_description plate
_exptl_crystal_F_000 904
_exptl_crystal_size_max 0.557
_exptl_crystal_size_mid 0.075
_exptl_crystal_size_min 0.015
_refine_diff_density_max 2.325
_refine_diff_density_min -1.010
_refine_diff_density_rms 0.148
_refine_ls_extinction_method none
_refine_ls_goodness_of_fit_ref 1.213
_refine_ls_hydrogen_treatment constr
_refine_ls_matrix_type full
_refine_ls_number_parameters 198
_refine_ls_number_reflns 2544
_refine_ls_number_restraints 270
_refine_ls_restrained_S_all 1.164
_refine_ls_R_factor_all 0.0271
_refine_ls_R_factor_gt 0.0252
_refine_ls_shift/su_max 0.029
_refine_ls_shift/su_mean 0.002
_refine_ls_structure_factor_coef Fsqd
_refine_ls_weighting_details 'w=1/[\s^2^(Fo^2^)+(0.0377P)^2^+6.2256P] where P=(Fo^2^+2Fc^2^)/3'
_refine_ls_weighting_scheme calc
_refine_ls_wR_factor_gt 0.0714
_refine_ls_wR_factor_ref 0.0721
_reflns_Friedel_coverage 0.000
_reflns_number_gt 2411
_reflns_number_total 2544
_reflns_threshold_expression 'I > 2\s(I)'
_cod_data_source_file ao8b03089_si_002.cif
_cod_data_source_block Complex_6
_cod_database_code 4514966
_shelx_shelxl_version_number 2016/6
_shelx_space_group_comment
;
The symmetry employed for this shelxl refinement is uniquely defined
by the following loop, which should always be used as a source of
symmetry information in preference to the above space-group names.
They are only intended as comments.
;
_shelx_estimated_absorpt_t_min 0.079
_shelx_estimated_absorpt_t_max 0.873

loop_
_space_group_symop_operation_xyz
'x, y, z'
'-x+1/2, y+1/2, -z+1/2'
'-x, -y, -z'
'x-1/2, -y-1/2, z-1/2'

loop_
_atom_site_label
_atom_site_type_symbol
_atom_site_fract_x
_atom_site_fract_y
_atom_site_fract_z
_atom_site_U_iso_or_equiv
_atom_site_adp_type
_atom_site_occupancy
_atom_site_site_symmetry_order
_atom_site_calc_flag
_atom_site_refinement_flags_posn
_atom_site_refinement_flags_adp
_atom_site_refinement_flags_occupancy
_atom_site_disorder_assembly
_atom_site_disorder_group
Pt1 Pt 0.44120(2) 0.70231(3) 0.21794(2) 0.01861(11) Uani 1 1 d D U . . .
O1 O 0.5424(3) 0.8704(6) 0.3031(3) 0.0200(8) Uani 1 1 d . U . . .
N1 N 0.4279(3) 0.5314(7) 0.3302(3) 0.0221(9) Uani 1 1 d . U . . .
N2 N 0.5576(4) 0.5044(7) 0.2311(3) 0.0242(10) Uani 1 1 d . U . . .
H2D H 0.572493 0.480861 0.172160 0.029 Uiso 1 1 calc R U . . .
C1 C 0.3361(4) 0.8914(11) 0.2239(4) 0.0347(15) Uani 1 1 d . U . . .
H1A H 0.308671 0.858191 0.274224 0.052 Uiso 1 1 calc R U . . .
H1B H 0.360656 1.024169 0.230975 0.052 Uiso 1 1 calc R U . . .
H1C H 0.288417 0.882698 0.169486 0.052 Uiso 1 1 calc R U . . .
C4 C 0.3784(4) 0.5760(10) 0.3910(4) 0.0274(13) Uani 1 1 d . U . . .
H4A H 0.345847 0.696001 0.386847 0.033 Uiso 1 1 calc R U . . .
C5 C 0.3741(4) 0.4484(10) 0.4604(4) 0.0313(13) Uani 1 1 d . U . . .
H5A H 0.338437 0.481695 0.502539 0.038 Uiso 1 1 calc R U . . .
C6 C 0.4209(5) 0.2777(11) 0.4673(5) 0.0326(14) Uani 1 1 d . U . . .
H6A H 0.417547 0.189698 0.513648 0.039 Uiso 1 1 calc R U . . .
C7 C 0.4736(5) 0.2327(10) 0.4062(4) 0.0332(14) Uani 1 1 d . U . . .
H7A H 0.508152 0.115172 0.411232 0.040 Uiso 1 1 calc R U . . .
C8 C 0.4755(4) 0.3607(9) 0.3375(4) 0.0253(12) Uani 1 1 d . U . . .
C9 C 0.5284(5) 0.3198(9) 0.2665(4) 0.0319(14) Uani 1 1 d . U . . .
H9A H 0.583816 0.240170 0.290979 0.038 Uiso 1 1 calc R U . . .
H9B H 0.488601 0.245215 0.218381 0.038 Uiso 1 1 calc R U . . .
C10 C 0.6373(4) 0.5963(9) 0.2901(4) 0.0225(11) Uani 1 1 d . U . . .
C11 C 0.6237(4) 0.7815(9) 0.3215(4) 0.0193(11) Uani 1 1 d . U . . .
C12 C 0.7002(4) 0.8721(10) 0.3762(4) 0.0247(12) Uani 1 1 d . U . . .
H12A H 0.693308 0.999268 0.397810 0.030 Uiso 1 1 calc R U . . .
C13 C 0.7857(5) 0.7797(12) 0.3994(5) 0.0395(16) Uani 1 1 d . U . . .
H13A H 0.836453 0.843035 0.436824 0.047 Uiso 1 1 calc R U . . .
C14 C 0.7970(5) 0.5940(14) 0.3677(4) 0.0446(17) Uani 1 1 d . U . . .
H14A H 0.855088 0.529336 0.383832 0.053 Uiso 1 1 calc R U . . .
C15 C 0.7233(5) 0.5051(11) 0.3127(4) 0.0350(14) Uani 1 1 d . U . . .
H15A H 0.731184 0.379595 0.289902 0.042 Uiso 1 1 calc R U . . .
C2 C 0.3470(11) 0.529(2) 0.1371(11) 0.028(3) Uani 0.7 1 d . U P A 1
H2A H 0.320783 0.435228 0.172761 0.042 Uiso 0.7 1 calc R U P A 1
H2B H 0.297129 0.609156 0.103225 0.042 Uiso 0.7 1 calc R U P A 1
H2C H 0.378103 0.458383 0.096687 0.042 Uiso 0.7 1 calc R U P A 1
C3 C 0.4666(13) 0.849(3) 0.1109(13) 0.028(3) Uani 0.7 1 d . U P A 1
H3A H 0.406081 0.890012 0.074556 0.033 Uiso 0.7 1 calc R U P A 1
H3B H 0.501587 0.968259 0.132349 0.033 Uiso 0.7 1 calc R U P A 1
Cl1 Cl 0.5254(2) 0.7305(4) 0.04481(18) 0.0443(6) Uani 0.7 1 d . U P A 1
C2A C 0.453(2) 0.857(6) 0.114(2) 0.010(7) Uiso 0.3 1 d . . P A 2
H2AA H 0.502878 0.804519 0.088566 0.015 Uiso 0.3 1 calc R U P A 2
H2AB H 0.394031 0.851060 0.069969 0.015 Uiso 0.3 1 calc R U P A 2
H2AC H 0.466269 0.992531 0.131458 0.015 Uiso 0.3 1 calc R U P A 2
C3A C 0.345(4) 0.555(7) 0.125(3) 0.052(15) Uiso 0.3 1 d D . P A 2
H3AA H 0.300633 0.489025 0.155159 0.062 Uiso 0.3 1 calc R U P A 2
H3AB H 0.309334 0.650626 0.083628 0.062 Uiso 0.3 1 calc R U P A 2
Cl1A Cl 0.3921(5) 0.3765(8) 0.0623(4) 0.0483(16) Uani 0.3 1 d D U P A 2

loop_
_atom_site_aniso_label
_atom_site_aniso_U_11
_atom_site_aniso_U_22
_atom_site_aniso_U_33
_atom_site_aniso_U_23
_atom_site_aniso_U_13
_atom_site_aniso_U_12
Pt1 0.01785(15) 0.02066(16) 0.01633(15) -0.00119(8) 0.00141(9) -0.00463(8)
O1 0.0171(17) 0.0169(19) 0.0234(19) -0.0027(16) -0.0014(15) 0.0003(15)
N1 0.023(2) 0.025(2) 0.017(2) -0.0056(18) 0.0017(18) -0.0087(19)
N2 0.039(3) 0.017(2) 0.019(2) -0.0007(19) 0.0125(19) 0.002(2)
C1 0.020(3) 0.044(4) 0.038(4) 0.000(3) 0.001(3) 0.009(3)
C4 0.020(3) 0.040(3) 0.021(3) -0.003(2) 0.003(2) -0.007(2)
C5 0.027(3) 0.046(4) 0.021(3) -0.006(3) 0.005(2) -0.012(3)
C6 0.037(4) 0.039(3) 0.024(3) 0.001(3) 0.008(3) -0.011(3)
C7 0.053(4) 0.021(3) 0.027(3) 0.001(2) 0.012(3) -0.006(3)
C8 0.034(3) 0.018(3) 0.024(3) -0.002(2) 0.008(2) -0.009(2)
C9 0.052(4) 0.017(3) 0.030(3) -0.005(2) 0.016(3) -0.003(3)
C10 0.025(2) 0.027(3) 0.017(3) 0.005(2) 0.009(2) 0.008(2)
C11 0.018(2) 0.026(3) 0.014(3) 0.005(2) 0.004(2) 0.000(2)
C12 0.021(3) 0.033(3) 0.020(3) 0.002(3) 0.003(2) -0.008(2)
C13 0.022(3) 0.074(5) 0.021(3) 0.013(3) 0.002(3) 0.002(3)
C14 0.028(3) 0.078(5) 0.029(3) 0.017(3) 0.009(3) 0.022(3)
C15 0.040(3) 0.044(4) 0.027(3) 0.010(3) 0.019(2) 0.024(3)
C2 0.037(6) 0.033(6) 0.012(4) -0.001(5) 0.002(4) -0.024(4)
C3 0.028(5) 0.028(5) 0.027(4) 0.006(3) 0.005(3) -0.006(3)
Cl1 0.0501(16) 0.0466(15) 0.0372(14) 0.0017(12) 0.0115(12) -0.0003(12)
Cl1A 0.088(4) 0.022(3) 0.024(3) -0.009(2) -0.013(3) -0.006(3)

loop_
_atom_type_symbol
_atom_type_description
_atom_type_scat_dispersion_real
_atom_type_scat_dispersion_imag
_atom_type_scat_source
C C 0.0033 0.0016 'International Tables Vol C Tables 4.2.6.8 and 6.1.1.4'
H H 0.0000 0.0000 'International Tables Vol C Tables 4.2.6.8 and 6.1.1.4'
N N 0.0061 0.0033 'International Tables Vol C Tables 4.2.6.8 and 6.1.1.4'
O O 0.0106 0.0060 'International Tables Vol C Tables 4.2.6.8 and 6.1.1.4'
Pt Pt -1.7033 8.3905 'International Tables Vol C Tables 4.2.6.8 and 6.1.1.4'
Cl Cl 0.1484 0.1585 'International Tables Vol C Tables 4.2.6.8 and 6.1.1.4'

loop_
_geom_angle_atom_site_label_1
_geom_angle_atom_site_label_2
_geom_angle_atom_site_label_3
_geom_angle
C2A Pt1 C1 83.7(9)
C3 Pt1 C1 89.7(6)
C2A Pt1 C3A 82(2)
C1 Pt1 C3A 86.0(10)
C3 Pt1 C2 90.3(8)
C1 Pt1 C2 88.7(5)
C2A Pt1 O1 92.7(12)
C3 Pt1 O1 90.8(6)
C1 Pt1 O1 93.7(2)
C3A Pt1 O1 174.4(17)
C2 Pt1 O1 177.4(5)
C2A Pt1 N1 179.3(12)
C3 Pt1 N1 173.9(5)
C1 Pt1 N1 96.3(2)
C3A Pt1 N1 97.6(17)
C2 Pt1 N1 90.7(5)
O1 Pt1 N1 87.97(18)
C2A Pt1 N2 102.3(9)
C3 Pt1 N2 96.2(5)
C1 Pt1 N2 172.1(2)
C3A Pt1 N2 99.8(10)
C2 Pt1 N2 96.4(5)
O1 Pt1 N2 81.12(18)
N1 Pt1 N2 77.65(18)
C11 O1 Pt1 111.6(3)
C4 N1 C8 119.0(5)
C4 N1 Pt1 127.1(4)
C8 N1 Pt1 114.0(4)
C10 N2 C9 113.2(5)
C10 N2 Pt1 107.5(3)
C9 N2 Pt1 106.7(4)
C10 N2 H2D 109.8
C9 N2 H2D 109.8
Pt1 N2 H2D 109.8
Pt1 C1 H1A 109.5
Pt1 C1 H1B 109.5
H1A C1 H1B 109.5
Pt1 C1 H1C 109.5
H1A C1 H1C 109.5
H1B C1 H1C 109.5
N1 C4 C5 121.2(6)
N1 C4 H4A 119.4
C5 C4 H4A 119.4
C6 C5 C4 119.8(6)
C6 C5 H5A 120.1
C4 C5 H5A 120.1
C5 C6 C7 119.4(6)
C5 C6 H6A 120.3
C7 C6 H6A 120.3
C6 C7 C8 119.5(7)
C6 C7 H7A 120.3
C8 C7 H7A 120.3
N1 C8 C7 121.2(6)
N1 C8 C9 116.0(5)
C7 C8 C9 122.9(6)
N2 C9 C8 110.4(5)
N2 C9 H9A 109.6
C8 C9 H9A 109.6
N2 C9 H9B 109.6
C8 C9 H9B 109.6
H9A C9 H9B 108.1
C15 C10 C11 121.0(6)
C15 C10 N2 121.9(6)
C11 C10 N2 117.1(5)
O1 C11 C10 122.6(5)
O1 C11 C12 120.0(5)
C10 C11 C12 117.4(5)
C13 C12 C11 121.4(6)
C13 C12 H12A 119.3
C11 C12 H12A 119.3
C12 C13 C14 119.9(7)
C12 C13 H13A 120.1
C14 C13 H13A 120.1
C15 C14 C13 119.4(6)
C15 C14 H14A 120.3
C13 C14 H14A 120.3
C14 C15 C10 120.9(7)
C14 C15 H15A 119.5
C10 C15 H15A 119.5
Pt1 C2 H2A 109.5
Pt1 C2 H2B 109.5
H2A C2 H2B 109.5
Pt1 C2 H2C 109.5
H2A C2 H2C 109.5
H2B C2 H2C 109.5
Cl1 C3 Pt1 117.6(11)
Cl1 C3 H3A 107.9
Pt1 C3 H3A 107.9
Cl1 C3 H3B 107.9
Pt1 C3 H3B 107.9
H3A C3 H3B 107.2
Pt1 C2A H2AA 109.5
Pt1 C2A H2AB 109.5
H2AA C2A H2AB 109.5
Pt1 C2A H2AC 109.4
H2AA C2A H2AC 109.5
H2AB C2A H2AC 109.5
Cl1A C3A Pt1 115(3)
Cl1A C3A H3AA 108.4
Pt1 C3A H3AA 108.4
Cl1A C3A H3AB 108.4
Pt1 C3A H3AB 108.4
H3AA C3A H3AB 107.5

loop_
_geom_bond_atom_site_label_1
_geom_bond_atom_site_label_2
_geom_bond_distance
Pt1 C2A 1.97(4)
Pt1 C3 2.05(2)
Pt1 C1 2.040(6)
Pt1 C3A 2.06(5)
Pt1 C2 2.047(14)
Pt1 O1 2.115(4)
Pt1 N1 2.148(5)
Pt1 N2 2.165(5)
O1 C11 1.321(7)
N1 C4 1.345(8)
N1 C8 1.360(8)
N2 C10 1.470(8)
N2 C9 1.484(8)
N2 H2D 1.0000
C1 H1A 0.9800
C1 H1B 0.9800
C1 H1C 0.9800
C4 C5 1.403(9)
C4 H4A 0.9500
C5 C6 1.355(10)
C5 H5A 0.9500
C6 C7 1.383(10)
C6 H6A 0.9500
C7 C8 1.389(9)
C7 H7A 0.9500
C8 C9 1.507(9)
C9 H9A 0.9900
C9 H9B 0.9900
C10 C15 1.391(8)
C10 C11 1.394(9)
C11 C12 1.406(8)
C12 C13 1.389(9)
C12 H12A 0.9500
C13 C14 1.391(12)
C13 H13A 0.9500
C14 C15 1.374(11)
C14 H14A 0.9500
C15 H15A 0.9500
C2 H2A 0.9800
C2 H2B 0.9800
C2 H2C 0.9800
C3 Cl1 1.687(19)
C3 H3A 0.9900
C3 H3B 0.9900
C2A H2AA 0.9800
C2A H2AB 0.9800
C2A H2AC 0.9800
C3A Cl1A 1.79(2)
C3A H3AA 0.9900
C3A H3AB 0.9900

loop_
_geom_torsion_atom_site_label_1
_geom_torsion_atom_site_label_2
_geom_torsion_atom_site_label_3
_geom_torsion_atom_site_label_4
_geom_torsion
C8 N1 C4 C5 -1.0(8)
Pt1 N1 C4 C5 178.6(4)
N1 C4 C5 C6 0.5(9)
C4 C5 C6 C7 0.9(10)
C5 C6 C7 C8 -1.8(10)
C4 N1 C8 C7 0.1(8)
Pt1 N1 C8 C7 -179.6(5)
C4 N1 C8 C9 179.4(5)
Pt1 N1 C8 C9 -0.3(7)
C6 C7 C8 N1 1.3(10)
C6 C7 C8 C9 -177.9(6)
C10 N2 C9 C8 76.3(7)
Pt1 N2 C9 C8 -41.7(6)
N1 C8 C9 N2 29.0(8)
C7 C8 C9 N2 -151.8(6)
C9 N2 C10 C15 61.9(7)
Pt1 N2 C10 C15 179.4(5)
C9 N2 C10 C11 -119.1(6)
Pt1 N2 C10 C11 -1.6(6)
Pt1 O1 C11 C10 -2.3(6)
Pt1 O1 C11 C12 179.0(4)
C15 C10 C11 O1 -178.3(5)
N2 C10 C11 O1 2.7(8)
C15 C10 C11 C12 0.4(8)
N2 C10 C11 C12 -178.5(5)
O1 C11 C12 C13 177.7(5)
C10 C11 C12 C13 -1.1(8)
C11 C12 C13 C14 0.5(10)
C12 C13 C14 C15 0.8(10)
C13 C14 C15 C10 -1.4(10)
C11 C10 C15 C14 0.8(9)
N2 C10 C15 C14 179.7(6)
